data_7231473
loop_
_publ_author_name
'Escudero-Ad\'an, Eduardo C'
'Bauz\'a, Antonio'
'Lecomte, Claude'
'Frontera, Antonio'
'Ballester, Pablo'

_publ_section_title
;
 Boron triel bonding: a weak electrostatic interaction lacking
 electron-density descriptors.
;
_journal_issue 37
_journal_name_full 'Physical chemistry chemical physics : PCCP'
_journal_page_first 24192
_journal_page_last 24200
_journal_paper_doi 10.1039/c8cp04401e
_journal_volume 20
_journal_year 2018
_chemical_absolute_configuration ad
_chemical_formula_sum 'C14 H14 N2 O8'
_chemical_formula_weight 338.27
_space_group_crystal_system orthorhombic
_space_group_IT_number 19
_space_group_name_Hall 'P 2ac 2ab'
_space_group_name_H-M_alt 'P 21 21 21'
_symmetry_space_group_name_Hall 'P 2ac 2ab'
_symmetry_space_group_name_H-M 'P 21 21 21'
_atom_sites_solution_hydrogens difmap
_atom_sites_solution_primary direct
_atom_sites_solution_secondary difmap
_audit_creation_method 'MoPro v16                '
_audit_update_record
;
2018-06-05 deposited with the CCDC.
2018-08-30 downloaded from the CCDC.
;
_cell_angle_alpha 90.
_cell_angle_beta 90.
_cell_angle_gamma 90.
_cell_formula_units_Z 4
_cell_length_a 4.54400(10)
_cell_length_b 15.2652(2)
_cell_length_c 20.3342(2)
_cell_measurement_reflns_used 28381
_cell_measurement_temperature 90(2)
_cell_measurement_theta_max 57.7740
_cell_measurement_theta_min 2.0070
_cell_volume 1410.48(4)
_computing_structure_refinement 'MoPro (J. Appl. Cryst. 2005, 38, 38-54)'
_diffrn_ambient_temperature 90(2)
_diffrn_detector_area_resol_mean 5.8140
_diffrn_detector_type 'PILATUS 200K'
_diffrn_measured_fraction_theta_full 1.000
_diffrn_measured_fraction_theta_max 0.983
_diffrn_measurement_device_type '1/4chi goniometer'
_diffrn_measurement_method
;
 Fullsphere data collection, phi and omega scans
;
_diffrn_measurement_specimen_support 'magnetic support with MicroMount'
_diffrn_radiation_monochromator 'Confocal Max Flux optic'
_diffrn_radiation_type MoK\a
_diffrn_radiation_wavelength 0.7107
_diffrn_reflns_av_R_equivalents 0.0483
_diffrn_reflns_av_sigmaI/netI 0.02355
_diffrn_reflns_av_unetI/netI 0.0330
_diffrn_reflns_limit_h_max 10
_diffrn_reflns_limit_h_min -10
_diffrn_reflns_limit_k_max 36
_diffrn_reflns_limit_k_min -35
_diffrn_reflns_limit_l_max 47
_diffrn_reflns_limit_l_min -47
_diffrn_reflns_number 89157
_diffrn_reflns_theta_full 26.60
_diffrn_reflns_theta_max 57.00
_diffrn_reflns_theta_min 1.67
_diffrn_source 'Microfocus rotating anode X-ray tube'
_diffrn_source_current 24
_diffrn_source_power 50
_diffrn_source_size '0.2 mm x 0.2 mm fine focus'
_diffrn_source_type 'Rigaku MicroMax-007HF'
_exptl_absorpt_coefficient_mu 0.133
_exptl_absorpt_correction_T_max 1.00
_exptl_absorpt_correction_T_min 0.72
_exptl_absorpt_correction_type multi-scan
_exptl_absorpt_process_details
;
 SADABS 2016/2: Krause, L., Herbst-Irmer, R., Sheldrick G.M. & Stalke D.,
 J. Appl. Cryst. 48 (2015) 3-10
;
_exptl_crystal_colour colourless
_exptl_crystal_density_diffrn 1.594
_exptl_crystal_description block
_exptl_crystal_F_000 704
_exptl_crystal_size_max 0.250
_exptl_crystal_size_mid 0.200
_exptl_crystal_size_min 0.200
_refine_ls_abs_structure_details 'Rogers (1981),  8135 Friedel pairs'
_refine_ls_abs_structure_Rogers 1.
_refine_ls_extinction_method none
_refine_ls_goodness_of_fit_ref 1.036
_refine_ls_hydrogen_treatment refxyz
_refine_ls_matrix_type full
_refine_ls_number_parameters 747
_refine_ls_number_reflns 18682
_refine_ls_number_restraints 361
_refine_ls_restrained_S_all 260.020
_refine_ls_R_factor_all 0.0215
_refine_ls_R_factor_gt 0.0181
_refine_ls_shift/su_max -0.062
_refine_ls_shift/su_mean 0.000
_refine_ls_structure_factor_coef Fsqd
_refine_ls_weighting_details 'calc w =1/[1.15*\s^2^(Fo^2^)]'
_refine_ls_weighting_scheme calc
_refine_ls_wR_factor_gt 0.0300
_refine_ls_wR_factor_ref 0.0307
_reflns_number_gt 17264
_reflns_number_total 18682
_reflns_threshold_expression >2.0sigma(I)
_cod_data_source_file c8cp04401e2.cif
_cod_data_source_block I_CCDC2
_cod_depositor_comments 'Adding full bibliography for 7231471--7231476.cif.'
_cod_database_code 7231473
_shelx_estimated_absorpt_t_min 0.967
_shelx_estimated_absorpt_t_max 0.974

loop_
_symmetry_equiv_pos_as_xyz
'x, y, z'
'-x+1/2, -y, z+1/2'
'-x, y+1/2, -z+1/2'
'x+1/2, -y+1/2, -z'

loop_
_atom_site_type_symbol
_atom_site_label
_atom_site_fract_x
_atom_site_fract_y
_atom_site_fract_z
_atom_site_U_iso_or_equiv
_atom_site_adp_type
_atom_site_occupancy
_atom_site_calc_flag
_atom_site_refinement_flags_posn
_atom_site_refinement_flags_adp
O O1 -0.02040(5) 0.182806(13) 0.654575(10) 0.01268(3) Uani 1 d . .
H H1A 0.6638(18) 0.7650(4) 0.7404(3) 0.02895 Uani 1 d D U
H H1 -0.1584(14) 0.2322(4) 0.6584(4) 0.02325 Uani 1 d D U
C C1 0.13709(4) 0.188477(9) 0.600791(7) 0.00985(3) Uani 1 d . .
O O2 0.12508(5) 0.246991(13) 0.560271(9) 0.01343(3) Uani 1 d . .
H H2A 0.3234(17) 0.6375(5) 0.7530(2) 0.02800 Uani 1 d D U
H H2 0.4721(12) 0.1067(4) 0.6390(2) 0.02332 Uani 1 d D U
C C2 0.34866(4) 0.111926(9) 0.592907(7) 0.00952(3) Uani 1 d . .
O O3 0.54064(4) 0.126417(11) 0.539684(8) 0.01239(3) Uani 1 d . .
H H3O 0.5007(17) 0.1832(3) 0.5195(3) 0.02282 Uani 1 d D U
H H3 0.0357(11) 0.0165(4) 0.6252(2) 0.02311 Uani 1 d D U
C C3 0.17797(4) 0.025683(10) 0.582248(7) 0.00942(3) Uani 1 d . .
C C4 0.39033(4) -0.051845(9) 0.581337(7) 0.00965(3) Uani 1 d . .
H H4A 0.4128(17) 0.5942(4) 0.5439(2) 0.02624 Uani 1 d D U
H H4 -0.1496(11) 0.0649(4) 0.5285(3) 0.02299 Uani 1 d D U
O O4 0.02028(4) 0.026266(11) 0.522997(8) 0.01217(3) Uani 1 d . .
O O6 0.41451(4) -0.101994(12) 0.535519(9) 0.01308(3) Uani 1 d . .
O O5 0.54305(5) -0.057067(12) 0.636683(10) 0.01259(3) Uani 1 d . .
H H5A 0.7423(16) 0.7248(4) 0.5408(2) 0.02788 Uani 1 d D U
H H5O 0.6827(14) -0.1059(4) 0.6343(4) 0.02342 Uani 1 d D U
O O2A -0.36830(4) 0.305876(12) 0.673128(8) 0.01393(3) Uani 1 d . .
C C3A 0.33740(4) 0.603305(11) 0.649598(7) 0.01159(3) Uani 1 d . .
C C4A 0.45491(5) 0.629687(11) 0.589020(8) 0.01362(4) Uani 1 d . .
C C5A 0.64146(5) 0.701259(11) 0.585677(8) 0.01369(4) Uani 1 d . .
C C6A 0.14733(4) 0.525321(11) 0.655918(7) 0.01136(3) Uani 1 d . .
C C7A 0.11746(5) 0.481540(13) 0.716258(8) 0.01473(4) Uani 1 d . .
C C8A -0.06000(5) 0.408366(13) 0.721427(8) 0.01451(4) Uani 1 d . .
C C9A -0.18333(4) 0.418345(12) 0.609213(8) 0.01281(4) Uani 1 d . .
C C10A -0.00862(4) 0.491942(11) 0.602157(8) 0.01266(4) Uani 1 d . .
C C2A 0.41147(5) 0.653107(14) 0.704931(8) 0.01652(4) Uani 1 d . .
N N2A -0.20523(4) 0.378027(10) 0.667964(7) 0.01147(3) Uani 1 d . .
O O1A 0.89285(4) 0.814531(11) 0.636890(8) 0.01390(3) Uani 1 d . .
H H10A -0.0012(16) 0.5232(4) 0.55448(19) 0.02585 Uani 1 d D U
H H9A -0.3087(14) 0.3888(4) 0.5698(3) 0.02657 Uani 1 d D U
H H8A -0.0880(18) 0.3712(4) 0.7663(2) 0.02859 Uani 1 d D U
H H7A 0.2360(16) 0.5020(5) 0.7598(2) 0.02808 Uani 1 d D U
C C1A 0.59882(5) 0.723815(14) 0.699555(9) 0.01670(4) Uani 1 d . .
N N1A 0.71259(4) 0.746403(10) 0.640628(7) 0.01164(3) Uani 1 d . .

loop_
_atom_site_aniso_label
_atom_site_aniso_U_11
_atom_site_aniso_U_22
_atom_site_aniso_U_33
_atom_site_aniso_U_12
_atom_site_aniso_U_13
_atom_site_aniso_U_23
O1 0.01521(6) 0.01147(5) 0.01137(5) 0.00135(5) 0.00331(5) 0.00015(4)
H1A 0.03926 0.02741 0.02018 -0.00664 -0.00312 -0.00648
H1 0.02549 0.02083 0.02341 0.00518 0.00358 0.00151
C1 0.01093(5) 0.00896(4) 0.00967(4) 0.00041(4) 0.00042(4) 0.00044(3)
O2 0.01541(6) 0.01152(5) 0.01337(5) 0.00271(6) 0.00162(5) 0.00363(4)
H2A 0.03913 0.02988 0.01500 -0.00542 0.00414 0.00069
H2 0.02524 0.02685 0.01787 0.00080 -0.00541 0.00127
C2 0.00979(5) 0.00918(4) 0.00958(4) 0.00006(4) -0.00004(4) 0.00074(3)
O3 0.01088(5) 0.01164(5) 0.01463(5) 0.00130(4) 0.00336(5) 0.00338(4)
H3O 0.02702 0.01910 0.02235 0.00299 0.00269 0.00369
H3 0.02372 0.02624 0.01938 0.00006 0.00493 0.00174
C3 0.00962(5) 0.00953(4) 0.00910(4) -0.00023(4) 0.00054(4) -0.00015(3)
C4 0.01127(5) 0.00894(4) 0.00873(4) 0.00005(4) -0.00008(4) 0.00012(3)
H4A 0.03590 0.02635 0.01647 -0.00483 0.00138 -0.00557
H4 0.02211 0.02335 0.02352 0.00611 -0.00221 -0.00170
O4 0.01086(5) 0.01410(5) 0.01155(5) 0.00202(5) -0.00216(4) -0.00222(4)
O6 0.01677(6) 0.01173(5) 0.01073(5) 0.00283(6) -0.00116(5) -0.00218(4)
O5 0.01586(6) 0.01115(5) 0.01075(5) 0.00189(5) -0.00300(5) -0.00025(4)
H5A 0.03525 0.02833 0.02005 -0.00600 0.00852 0.00084
H5O 0.02358 0.02218 0.02451 0.00575 -0.00303 -0.00043
O2A 0.01419(5) 0.01256(5) 0.01505(6) 0.00032(5) 0.00348(4) 0.00037(4)
C3A 0.01464(6) 0.01160(5) 0.00852(4) 0.00052(5) 0.00094(4) -0.00104(4)
C4A 0.02006(7) 0.01219(5) 0.00860(4) -0.00145(5) 0.00121(4) -0.00099(4)
C5A 0.01904(7) 0.01224(5) 0.00981(5) -0.00100(5) 0.00163(5) -0.00042(4)
C6A 0.01441(6) 0.01152(5) 0.00814(4) 0.00079(5) -0.00009(4) 0.00018(4)
C7A 0.01919(7) 0.01631(6) 0.00869(5) -0.00225(6) -0.00180(5) 0.00184(4)
C8A 0.01877(7) 0.01543(6) 0.00933(5) -0.00111(6) -0.00048(5) 0.00252(4)
C9A 0.01642(6) 0.01257(5) 0.00946(5) -0.00021(5) -0.00086(4) 0.00026(4)
C10A 0.01736(6) 0.01229(5) 0.00832(4) -0.00014(5) -0.00094(4) 0.00070(4)
C2A 0.02153(8) 0.01868(6) 0.00936(5) -0.00539(6) 0.00321(5) -0.00354(4)
N2A 0.01338(5) 0.01109(4) 0.00995(4) 0.00143(4) 0.00116(4) 0.00056(3)
O1A 0.01353(5) 0.01219(5) 0.01597(6) 0.00001(5) -0.00082(4) -0.00032(4)
H10A 0.03509 0.02664 0.01582 -0.00350 -0.00142 0.00471
H9A 0.03106 0.02689 0.02176 -0.00528 -0.00613 -0.00226
H8A 0.04077 0.02701 0.01798 -0.00436 0.00236 0.00613
H7A 0.03809 0.02928 0.01686 -0.00552 -0.00574 -0.00097
C1A 0.02105(8) 0.01822(6) 0.01083(5) -0.00525(6) 0.00253(5) -0.00415(5)
N1A 0.01319(5) 0.01086(4) 0.01086(4) 0.00108(4) 0.00036(4) -0.00111(3)

loop_
_atom_type_symbol
_atom_type_description
_atom_type_scat_dispersion_real
_atom_type_scat_dispersion_imag
_atom_type_scat_source
C C 0.0033 0.0016 'Clementi & Roetti 1974. Atomic Data & Nuclear Data Tables. 14, 177'
H H 0.0000 0.0000 'Clementi & Roetti 1974. Atomic Data & Nuclear Data Tables. 14, 177'
N N 0.0061 0.0033 'Clementi & Roetti 1974. Atomic Data & Nuclear Data Tables. 14, 177'
O O 0.0106 0.0060 'Clementi & Roetti 1974. Atomic Data & Nuclear Data Tables. 14, 177'

loop_
_geom_angle_atom_site_label_1
_geom_angle_atom_site_label_2
_geom_angle_atom_site_label_3
_geom_angle
C1 O1 H1 111.3(4)
O1 C1 O2 126.127(16)
O1 C1 C2 112.481(14)
O2 C1 C2 121.391(14)
O3 C2 C1 110.603(12)
O3 C2 C3 109.728(12)
O3 C2 H2 110.6(3)
C1 C2 C3 110.633(11)
C1 C2 H2 106.8(3)
C3 C2 H2 108.3(3)
C2 O3 H3O 110.3(4)
O4 C3 C4 108.510(12)
O4 C3 C2 111.850(12)
O4 C3 H3 112.6(3)
C4 C3 C2 110.196(11)
C4 C3 H3 106.4(3)
C2 C3 H3 107.1(3)
O5 C4 O6 124.621(16)
O5 C4 C3 111.555(14)
O6 C4 C3 123.824(14)
C3 O4 H4 108.0(4)
C4 O5 H5O 110.0(4)
C6A C3A C2A 120.591(14)
C6A C3A C4A 122.075(14)
C2A C3A C4A 117.324(13)
C5A C4A C3A 120.206(14)
C5A C4A H4A 117.5(3)
C3A C4A H4A 122.3(3)
N1A C5A C4A 120.532(15)
N1A C5A H5A 115.2(4)
C4A C5A H5A 124.2(3)
C3A C6A C10A 121.470(14)
C3A C6A C7A 121.101(14)
C10A C6A C7A 117.428(13)
C8A C7A C6A 120.520(14)
C8A C7A H7A 117.5(4)
C6A C7A H7A 122.0(3)
N2A C8A C7A 120.006(16)
N2A C8A H8A 116.1(4)
C7A C8A H8A 123.9(4)
N2A C9A C10A 120.355(14)
N2A C9A H9A 115.3(4)
C10A C9A H9A 124.4(3)
C9A C10A C6A 120.369(14)
C9A C10A H10A 118.0(3)
C6A C10A H10A 121.6(3)
C1A C2A C3A 120.670(15)
C1A C2A H2A 118.2(3)
C3A C2A H2A 121.1(3)
O2A N2A C9A 119.260(14)
O2A N2A C8A 119.407(15)
C9A N2A C8A 121.318(14)
N1A C1A C2A 120.449(16)
N1A C1A H1A 115.4(4)
C2A C1A H1A 124.2(3)
O1A N1A C1A 119.199(15)
O1A N1A C5A 120.004(15)
C1A N1A C5A 120.790(14)

loop_
_geom_bond_atom_site_label_1
_geom_bond_atom_site_label_2
_geom_bond_distance
O1 C1 1.3098(3)
O1 H1 0.983(3)
H1A C1A 1.084(3)
C1 O2 1.2164(3)
C1 C2 1.5217(2)
H2A C2A 1.082(3)
H2 C2 1.095(3)
C2 O3 1.4076(2)
C2 C3 1.5433(2)
O3 H3O 0.976(3)
H3 C3 1.096(3)
C3 O4 1.4018(2)
C3 C4 1.5271(2)
C4 O5 1.3246(2)
C4 O6 1.2109(2)
H4A C4A 1.082(3)
H4 O4 0.978(3)
O5 H5O 0.980(3)
H5A C5A 1.082(3)
O2A N2A 1.3316(3)
C3A C6A 1.4764(3)
C3A C2A 1.3990(2)
C3A C4A 1.4017(2)
C4A C5A 1.3845(3)
C5A N1A 1.3520(2)
C6A C10A 1.3989(2)
C6A C7A 1.4037(2)
C7A C8A 1.3817(3)
C7A H7A 1.083(3)
C8A N2A 1.3535(2)
C8A H8A 1.082(3)
C9A N2A 1.3476(2)
C9A C10A 1.3831(3)
C9A H9A 1.082(3)
C10A H10A 1.081(3)
C2A C1A 1.3790(3)
O1A N1A 1.3260(3)
C1A N1A 1.3498(2)

loop_
_geom_hbond_atom_site_label_D
_geom_hbond_atom_site_label_H
_geom_hbond_atom_site_label_A
_geom_hbond_distance_DH
_geom_hbond_distance_HA
_geom_hbond_distance_DA
_geom_hbond_angle_DHA
_geom_hbond_site_symmetry_A
C3 H3 O5 1.096(3) 2.515(5) 3.3383(3) 131.0(3) 1_455
O4 H4 O3 0.978(3) 1.707(3) 2.6837(2) 176.16(7) 1_455
C10A H10A O6 1.081(3) 2.224(3) 3.2835(2) 166.31(17) 4_456
C9A H9A O4 1.082(3) 2.418(6) 3.1235(2) 121.6(3) 4_456
O5 H5O O1A 0.980(3) 1.546(3) 2.5236(3) 174.65(12) 1_545
O5 H5O N1A 0.980(3) 2.262(5) 3.0984(2) 142.5(3) 1_545
O1 H1 O2A 0.983(3) 1.505(3) 2.4841(3) 172.98(16) 1
O1 H1 N2A 0.983(3) 2.245(5) 3.1081(2) 145.8(3) 1
O3 H3O O2 0.976(3) 2.132(7) 2.6700(3) 113.0(4) 1
C1A H1A O2A 1.084(3) 2.298(7) 3.0608(3) 125.8(4) 3_556
C2A H2A O1 1.082(3) 2.431(5) 3.3948(3) 147.6(3) 3_556
O3 H3O O2 0.976(3) 2.022(5) 2.8307(3) 138.8(3) 4_556
C4A H4A O4 1.082(3) 2.340(5) 3.3082(2) 148.1(3) 4_556
C5A H5A O6 1.082(3) 2.556(7) 3.1478(3) 113.5(4) 4_556
C8A H8A O1A 1.082(3) 2.326(5) 3.3059(2) 149.7(3) 3_646
C2 H2 O1 1.095(3) 2.602(5) 3.3110(3) 121.7(3) 1_655
C7A H7A O5 1.083(3) 2.500(5) 3.4160(3) 141.7(3) 3_656

loop_
_geom_torsion_atom_site_label_1
_geom_torsion_atom_site_label_2
_geom_torsion_atom_site_label_3
_geom_torsion_atom_site_label_4
_geom_torsion
O1 C1 C2 O3 -171.97(3)
O1 C1 C2 C3 66.24(2)
O1 C1 C2 H2 -51.5(3)
H1A C1A N1A O1A 0.8(7)
H1A C1A N1A C5A -178.3(7)
H1A C1A C2A C3A 179.7(7)
H1A C1A C2A H2A -0.1(9)
H1 O1 C1 O2 1.4(7)
H1 O1 C1 C2 -178.9(6)
C1 C2 O3 H3O 1.3(5)
C1 C2 C3 O4 64.90(2)
C1 C2 C3 C4 -174.30(2)
C1 C2 C3 H3 -58.9(2)
O2 C1 C2 O3 7.77(3)
O2 C1 C2 C3 -114.02(2)
O2 C1 C2 H2 128.2(3)
H2A C2A C1A N1A -179.5(7)
H2A C2A C3A C6A -2.9(7)
H2A C2A C3A C4A 178.2(7)
H2 C2 O3 H3O -116.9(6)
H2 C2 C3 O4 -178.3(6)
H2 C2 C3 C4 -57.5(6)
H2 C2 C3 H3 57.9(6)
C2 C3 O4 H4 -73.6(3)
C2 C3 C4 O5 58.34(2)
C2 C3 C4 O6 -121.69(3)
O3 C2 C3 O4 -57.40(2)
O3 C2 C3 C4 63.39(2)
O3 C2 C3 H3 178.8(3)
H3O O3 C2 C3 123.6(6)
H3 C3 O4 H4 47.1(6)
H3 C3 C4 O5 -57.4(5)
H3 C3 C4 O6 122.5(6)
C3 C4 O5 H5O -177.9(5)
C4 C3 O4 H4 164.6(4)
H4A C4A C5A N1A -177.4(7)
H4A C4A C5A H5A 1.7(9)
H4A C4A C3A C6A -0.1(7)
H4A C4A C3A C2A 178.7(7)
O4 C3 C4 O5 -178.88(2)
O4 C3 C4 O6 1.08(3)
O6 C4 O5 H5O 2.1(6)
H5A C5A N1A O1A 0.4(7)
H5A C5A N1A C1A 179.4(7)
H5A C5A C4A C3A 179.2(7)
O2A N2A C9A C10A -178.15(2)
O2A N2A C9A H9A 1.5(5)
O2A N2A C8A C7A 177.93(3)
O2A N2A C8A H8A -0.4(5)
C3A C6A C10A C9A 179.45(3)
C3A C6A C10A H10A -2.0(5)
C3A C6A C7A C8A -179.67(3)
C3A C6A C7A H7A -1.6(6)
C3A C2A C1A N1A 0.37(3)
C3A C4A C5A N1A 0.06(3)
C4A C5A N1A O1A 179.60(3)
C4A C5A N1A C1A -1.36(3)
C4A C3A C6A C10A -22.78(3)
C4A C3A C6A C7A 156.92(3)
C4A C3A C2A C1A -1.59(3)
C5A N1A C1A C2A 1.15(3)
C5A C4A C3A C6A -177.48(3)
C5A C4A C3A C2A 1.38(3)
C6A C3A C2A C1A 177.29(3)
C6A C10A C9A N2A 0.00(3)
C6A C10A C9A H9A -179.6(5)
C6A C7A C8A N2A 0.43(3)
C6A C7A C8A H8A 178.7(5)
C7A C8A N2A C9A -0.68(3)
C7A C6A C3A C2A -21.91(3)
C7A C6A C10A C9A -0.25(3)
C7A C6A C10A H10A 178.3(5)
C8A N2A C9A C10A 0.45(3)
C8A N2A C9A H9A -179.9(5)
C8A C7A C6A C10A 0.03(3)
C9A N2A C8A H8A -179.1(5)
C10A C6A C3A C2A 158.40(3)
C10A C6A C7A H7A 178.1(5)
C2A C1A N1A O1A -179.80(3)
N2A C9A C10A H10A -178.6(5)
N2A C8A C7A H7A -177.7(5)
H10A C10A C9A H9A 1.8(8)
H8A C8A C7A H7A 0.5(9)
